data_4337249
loop_
_publ_author_name
'Eichh\"ofer, Andreas'
'Lan, Yanhua'
'Mereacre, Valeriu'
'Bodenstein, Tilmann'
'Weigend, Florian'

_publ_section_title
;
 Slow Magnetic Relaxation in Trigonal-Planar Mononuclear Fe(II) and Co(II)
 Bis(trimethylsilyl)amido Complexes-A Comparative Study.
;
_journal_issue 4
_journal_name_full 'Inorganic chemistry'
_journal_page_first 1962
_journal_page_last 1974
_journal_paper_doi 10.1021/ic401677j
_journal_volume 53
_journal_year 2014
_chemical_formula_moiety '[Li15-crown-5][Fe(N(Si(CH3)3)2)3]'
_chemical_formula_sum 'C29 H76 Cl2 Fe Li N3 O5 Si6'
_chemical_formula_weight 849.16
_chemical_name_systematic
; 
 ? 
;
_space_group_IT_number 14
_symmetry_cell_setting monoclinic
_symmetry_space_group_name_Hall '-P 2yn'
_symmetry_space_group_name_H-M 'P 1 21/n 1'
_atom_sites_solution_hydrogens geom
_atom_sites_solution_primary direct
_atom_sites_solution_secondary difmap
_audit_creation_method SHELXL-97
_cell_angle_alpha 90.00
_cell_angle_beta 107.77(3)
_cell_angle_gamma 90.00
_cell_formula_units_Z 4
_cell_length_a 14.614(3)
_cell_length_b 20.523(4)
_cell_length_c 16.710(3)
_cell_measurement_reflns_used 19866
_cell_measurement_temperature 180(2)
_cell_measurement_theta_max 26.21
_cell_measurement_theta_min 2.22
_cell_volume 4772.6(18)
_computing_cell_refinement 'STOE X-AREA'
_computing_data_collection 'STOE X-AREA'
_computing_data_reduction 'STOE X-RED'
_computing_molecular_graphics 'DIAMOND2.1 (Brandenburger, 2000)'
_computing_structure_refinement 'SHELXL-97 (Sheldrick, 1997)'
_computing_structure_solution 'SHELXS-97 (Sheldrick, 1990)'
_diffrn_ambient_temperature 180(2)
_diffrn_detector_area_resol_mean 6.67
_diffrn_measured_fraction_theta_full 0.981
_diffrn_measured_fraction_theta_max 0.981
_diffrn_measurement_device_type 'STOE IPDS 2T'
_diffrn_measurement_method 'rotation method'
_diffrn_radiation_monochromator graphite
_diffrn_radiation_source 'fine-focus sealed tube'
_diffrn_radiation_type MoK\a
_diffrn_radiation_wavelength 0.71073
_diffrn_reflns_av_R_equivalents 0.0350
_diffrn_reflns_av_sigmaI/netI 0.0349
_diffrn_reflns_limit_h_max 17
_diffrn_reflns_limit_h_min -13
_diffrn_reflns_limit_k_max 24
_diffrn_reflns_limit_k_min -24
_diffrn_reflns_limit_l_max 20
_diffrn_reflns_limit_l_min -20
_diffrn_reflns_number 22197
_diffrn_reflns_theta_full 25.67
_diffrn_reflns_theta_max 25.67
_diffrn_reflns_theta_min 2.22
_exptl_absorpt_coefficient_mu 0.613
_exptl_absorpt_correction_type none
_exptl_crystal_colour 'pale beige'
_exptl_crystal_density_diffrn 1.182
_exptl_crystal_density_method 'not measured'
_exptl_crystal_description elongated
_exptl_crystal_F_000 1832
_exptl_crystal_size_max 0.4
_exptl_crystal_size_mid 0.1
_exptl_crystal_size_min 0.1
_refine_diff_density_max 0.628
_refine_diff_density_min -0.591
_refine_diff_density_rms 0.064
_refine_ls_extinction_method none
_refine_ls_goodness_of_fit_ref 1.054
_refine_ls_hydrogen_treatment constr
_refine_ls_matrix_type full
_refine_ls_number_parameters 421
_refine_ls_number_reflns 8890
_refine_ls_number_restraints 0
_refine_ls_restrained_S_all 1.054
_refine_ls_R_factor_all 0.0611
_refine_ls_R_factor_gt 0.0461
_refine_ls_shift/su_max 0.002
_refine_ls_shift/su_mean 0.000
_refine_ls_structure_factor_coef Fsqd
_refine_ls_weighting_details 'calc w=1/[\s^2^(Fo^2^)+(0.0685P)^2^+2.6877P] where P=(Fo^2^+2Fc^2^)/3'
_refine_ls_weighting_scheme calc
_refine_ls_wR_factor_gt 0.1206
_refine_ls_wR_factor_ref 0.1279
_reflns_number_gt 6878
_reflns_number_total 8890
_reflns_threshold_expression >2sigma(I)
_cod_data_source_file ic401677j_si_001.cif
_cod_data_source_block 1
_cod_original_cell_volume 4772.4(16)
_cod_original_sg_symbol_H-M 'P 21/n'
_cod_database_code 4337249

loop_
_symmetry_equiv_pos_as_xyz
'x, y, z'
'-x+1/2, y+1/2, -z+1/2'
'-x, -y, -z'
'x-1/2, -y-1/2, z-1/2'

loop_
_atom_site_label
_atom_site_type_symbol
_atom_site_fract_x
_atom_site_fract_y
_atom_site_fract_z
_atom_site_U_iso_or_equiv
_atom_site_adp_type
_atom_site_occupancy
_atom_site_symmetry_multiplicity
_atom_site_calc_flag
_atom_site_refinement_flags
_atom_site_disorder_assembly
_atom_site_disorder_group
Fe1 Fe 1.14269(2) 0.068951(16) 0.81389(2) 0.02309(11) Uani 1 1 d . . .
Si4 Si 1.00517(6) -0.05409(4) 0.75988(5) 0.03338(18) Uani 1 1 d . . .
Si6 Si 1.00572(5) 0.19302(4) 0.76755(5) 0.03296(18) Uani 1 1 d . . .
Si2 Si 1.23796(6) 0.06590(4) 1.01174(5) 0.03390(18) Uani 1 1 d . . .
Si5 Si 1.06152(5) 0.12592(4) 0.62926(5) 0.03141(17) Uani 1 1 d . . .
Si3 Si 1.21678(7) -0.07495(4) 0.79991(5) 0.0410(2) Uani 1 1 d . . .
Si1 Si 1.32381(6) 0.15441(4) 0.91162(5) 0.03333(18) Uani 1 1 d . . .
Cl1 Cl 0.91445(8) -0.26229(5) 0.66319(8) 0.0736(3) Uani 1 1 d . A .
Cl2 Cl 0.7584(8) -0.3467(4) 0.6475(8) 0.121(3) Uani 0.50 1 d P A 1
Cl2A Cl 0.7707(8) -0.3647(4) 0.6661(6) 0.115(3) Uani 0.50 1 d P A 2
N1 N 1.24170(15) 0.09716(10) 0.91842(13) 0.0280(5) Uani 1 1 d . . .
N2 N 1.12013(16) -0.02554(10) 0.78940(13) 0.0291(5) Uani 1 1 d . . .
N3 N 1.06669(15) 0.13428(10) 0.73254(13) 0.0285(5) Uani 1 1 d . . .
C1 C 1.4499(2) 0.13427(18) 0.9766(2) 0.0539(9) Uani 1 1 d . . .
H1A H 1.4521 0.1283 1.0353 0.081 Uiso 1 1 calc R . .
H1B H 1.4929 0.1700 0.9728 0.081 Uiso 1 1 calc R . .
H1C H 1.4705 0.0940 0.9556 0.081 Uiso 1 1 calc R . .
C2 C 1.2990(3) 0.23710(15) 0.9485(2) 0.0541(9) Uani 1 1 d . . .
H2A H 1.2338 0.2508 0.9166 0.081 Uiso 1 1 calc R . .
H2B H 1.3455 0.2685 0.9396 0.081 Uiso 1 1 calc R . .
H2C H 1.3048 0.2352 1.0084 0.081 Uiso 1 1 calc R . .
C3 C 1.3271(3) 0.16519(17) 0.8012(2) 0.0509(8) Uani 1 1 d . . .
H3A H 1.2625 0.1757 0.7645 0.076 Uiso 1 1 calc R . .
H3B H 1.3493 0.1248 0.7820 0.076 Uiso 1 1 calc R . .
H3C H 1.3712 0.2007 0.7994 0.076 Uiso 1 1 calc R . .
C4 C 1.3448(3) 0.01333(18) 1.0656(2) 0.0582(9) Uani 1 1 d . . .
H4A H 1.4040 0.0383 1.0734 0.087 Uiso 1 1 calc R . .
H4B H 1.3453 -0.0251 1.0310 0.087 Uiso 1 1 calc R . .
H4C H 1.3405 -0.0005 1.1205 0.087 Uiso 1 1 calc R . .
C5 C 1.2344(3) 0.13078(18) 1.0907(2) 0.0604(10) Uani 1 1 d . . .
H5A H 1.2904 0.1594 1.0999 0.091 Uiso 1 1 calc R . .
H5B H 1.2356 0.1102 1.1439 0.091 Uiso 1 1 calc R . .
H5C H 1.1755 0.1565 1.0693 0.091 Uiso 1 1 calc R . .
C6 C 1.1287(2) 0.01500(16) 0.99985(19) 0.0465(8) Uani 1 1 d . . .
H6A H 1.0712 0.0406 0.9723 0.070 Uiso 1 1 calc R . .
H6B H 1.1269 0.0010 1.0554 0.070 Uiso 1 1 calc R . .
H6C H 1.1309 -0.0234 0.9656 0.070 Uiso 1 1 calc R . .
C7 C 1.1985(4) -0.1309(2) 0.7078(3) 0.0934(18) Uani 1 1 d . . .
H7A H 1.1399 -0.1565 0.7004 0.140 Uiso 1 1 calc R . .
H7B H 1.2537 -0.1603 0.7178 0.140 Uiso 1 1 calc R . .
H7C H 1.1922 -0.1051 0.6570 0.140 Uiso 1 1 calc R . .
C8 C 1.2460(3) -0.12814(18) 0.8962(3) 0.0714(12) Uani 1 1 d . . .
H8A H 1.1895 -0.1542 0.8953 0.107 Uiso 1 1 calc R . .
H8B H 1.2644 -0.1007 0.9466 0.107 Uiso 1 1 calc R . .
H8C H 1.2994 -0.1572 0.8967 0.107 Uiso 1 1 calc R . .
C9 C 1.3299(2) -0.02866(17) 0.8094(2) 0.0535(8) Uani 1 1 d . . .
H9A H 1.3426 0.0016 0.8569 0.080 Uiso 1 1 calc R . .
H9B H 1.3228 -0.0041 0.7575 0.080 Uiso 1 1 calc R . .
H9C H 1.3837 -0.0592 0.8186 0.080 Uiso 1 1 calc R . .
C10 C 0.9901(3) -0.12837(16) 0.8206(2) 0.0568(9) Uani 1 1 d . . .
H10A H 1.0342 -0.1626 0.8142 0.085 Uiso 1 1 calc R . .
H10B H 0.9238 -0.1441 0.7989 0.085 Uiso 1 1 calc R . .
H10C H 1.0045 -0.1172 0.8801 0.085 Uiso 1 1 calc R . .
C11 C 0.9591(3) -0.07887(16) 0.6459(2) 0.0494(8) Uani 1 1 d . . .
H11A H 1.0024 -0.1114 0.6341 0.074 Uiso 1 1 calc R . .
H11B H 0.9564 -0.0406 0.6102 0.074 Uiso 1 1 calc R . .
H11C H 0.8947 -0.0976 0.6341 0.074 Uiso 1 1 calc R . .
C12 C 0.9182(2) 0.00777(15) 0.7758(2) 0.0428(7) Uani 1 1 d . . .
H12A H 0.9391 0.0225 0.8344 0.064 Uiso 1 1 calc R . .
H12B H 0.8542 -0.0118 0.7628 0.064 Uiso 1 1 calc R . .
H12C H 0.9159 0.0451 0.7386 0.064 Uiso 1 1 calc R . .
C13 C 1.0521(3) 0.27808(15) 0.7639(3) 0.0602(10) Uani 1 1 d . . .
H13A H 1.1206 0.2797 0.7955 0.090 Uiso 1 1 calc R . .
H13B H 1.0168 0.3084 0.7889 0.090 Uiso 1 1 calc R . .
H13C H 1.0431 0.2905 0.7053 0.090 Uiso 1 1 calc R . .
C14 C 0.8748(2) 0.19766(16) 0.7053(2) 0.0463(7) Uani 1 1 d . . .
H14A H 0.8685 0.2051 0.6459 0.069 Uiso 1 1 calc R . .
H14B H 0.8446 0.2337 0.7263 0.069 Uiso 1 1 calc R . .
H14C H 0.8431 0.1567 0.7111 0.069 Uiso 1 1 calc R . .
C15 C 1.0095(2) 0.17914(16) 0.87932(19) 0.0456(7) Uani 1 1 d . . .
H15A H 1.0765 0.1758 0.9148 0.068 Uiso 1 1 calc R . .
H15B H 0.9755 0.1387 0.8832 0.068 Uiso 1 1 calc R . .
H15C H 0.9785 0.2157 0.8985 0.068 Uiso 1 1 calc R . .
C16 C 1.0874(3) 0.20338(17) 0.5809(2) 0.0547(9) Uani 1 1 d . . .
H16A H 1.1499 0.2205 0.6145 0.082 Uiso 1 1 calc R . .
H16B H 1.0372 0.2355 0.5793 0.082 Uiso 1 1 calc R . .
H16C H 1.0887 0.1947 0.5236 0.082 Uiso 1 1 calc R . .
C17 C 0.9404(2) 0.09826(17) 0.55991(19) 0.0457(7) Uani 1 1 d . . .
H17A H 0.8909 0.1287 0.5652 0.069 Uiso 1 1 calc R . .
H17B H 0.9266 0.0546 0.5771 0.069 Uiso 1 1 calc R . .
H17C H 0.9406 0.0970 0.5013 0.069 Uiso 1 1 calc R . .
C18 C 1.1506(2) 0.06519(15) 0.61499(18) 0.0405(7) Uani 1 1 d . . .
H18A H 1.2152 0.0774 0.6503 0.061 Uiso 1 1 calc R . .
H18B H 1.1489 0.0645 0.5559 0.061 Uiso 1 1 calc R . .
H18C H 1.1345 0.0218 0.6313 0.061 Uiso 1 1 calc R . .
O1 O 0.3490(5) 0.1444(3) 0.4785(4) 0.0638(15) Uiso 0.50 1 d P B 1
O1A O 0.3270(6) 0.1347(4) 0.4387(6) 0.089(2) Uiso 0.50 1 d P B 2
O3 O 0.6007(2) 0.11431(14) 0.5233(2) 0.0802(9) Uani 1 1 d . . .
O2A O 0.4597(6) 0.1532(3) 0.5913(5) 0.0765(18) Uiso 0.50 1 d P B 2
O2 O 0.5051(5) 0.1528(3) 0.6146(4) 0.0643(15) Uiso 0.50 1 d P B 1
O4 O 0.5565(3) -0.0079(2) 0.4330(3) 0.0506(11) Uiso 0.60 1 d P . 1
O4A O 0.5881(4) -0.0039(2) 0.4587(3) 0.0296(12) Uiso 0.40 1 d P . 2
O5 O 0.4172(3) 0.07177(13) 0.36840(17) 0.0856(11) Uani 1 1 d . . .
Li1 Li 0.4653(4) 0.0849(2) 0.4978(4) 0.0438(12) Uani 1 1 d . . .
C19 C 0.3515(6) 0.2011(4) 0.5239(5) 0.089(2) Uiso 0.70 1 d P B 1
H19A H 0.2859 0.2135 0.5235 0.107 Uiso 0.70 1 calc PR B 1
H19B H 0.3791 0.2372 0.4996 0.107 Uiso 0.70 1 calc PR B 1
C19A C 0.3001(16) 0.1800(10) 0.4780(12) 0.094(5) Uiso 0.30 1 d P B 2
H19C H 0.2305 0.1760 0.4703 0.113 Uiso 0.30 1 calc PR B 2
H19D H 0.3119 0.2228 0.4557 0.113 Uiso 0.30 1 calc PR B 2
C20 C 0.4133(9) 0.1867(6) 0.6118(7) 0.090(3) Uiso 0.50 1 d P B 1
H20A H 0.3767 0.1591 0.6399 0.108 Uiso 0.50 1 calc PR B 1
H20B H 0.4287 0.2281 0.6435 0.108 Uiso 0.50 1 calc PR B 1
C20A C 0.3590(9) 0.1747(6) 0.5752(8) 0.089(3) Uiso 0.50 1 d P B 2
H20C H 0.3590 0.2179 0.6017 0.107 Uiso 0.50 1 calc PR B 2
H20D H 0.3259 0.1437 0.6023 0.107 Uiso 0.50 1 calc PR B 2
C21 C 0.5858(11) 0.1868(7) 0.6120(8) 0.093(3) Uiso 0.50 1 d P B 1
H21A H 0.5671 0.2330 0.6007 0.112 Uiso 0.50 1 calc PR B 1
H21B H 0.6330 0.1848 0.6689 0.112 Uiso 0.50 1 calc PR B 1
C21A C 0.5302(8) 0.2004(5) 0.5925(7) 0.079(3) Uiso 0.50 1 d P B 2
H21C H 0.5528 0.2199 0.6493 0.095 Uiso 0.50 1 calc PR B 2
H21D H 0.5003 0.2355 0.5524 0.095 Uiso 0.50 1 calc PR B 2
C22 C 0.6213(5) 0.1725(3) 0.5689(5) 0.132(3) Uani 1 1 d . B .
H22A H 0.6908 0.1716 0.6001 0.159 Uiso 1 1 calc R C 1
H22B H 0.6119 0.2081 0.5272 0.159 Uiso 1 1 calc R C 1
C23 C 0.6563(6) 0.0925(4) 0.4625(5) 0.0524(17) Uiso 0.50 1 d P D 1
H23A H 0.6254 0.1107 0.4059 0.063 Uiso 0.50 1 calc PR D 1
H23B H 0.7232 0.1087 0.4828 0.063 Uiso 0.50 1 calc PR D 1
C23A C 0.6729(8) 0.0980(5) 0.5055(7) 0.075(3) Uiso 0.50 1 d P D 2
H23C H 0.7310 0.1150 0.5482 0.091 Uiso 0.50 1 calc PR D 2
H23D H 0.6709 0.1161 0.4501 0.091 Uiso 0.50 1 calc PR D 2
C24 C 0.6561(5) 0.0205(3) 0.4585(5) 0.0451(15) Uiso 0.50 1 d P D 1
H24A H 0.6928 0.0031 0.5143 0.054 Uiso 0.50 1 calc PR D 1
H24B H 0.6891 0.0066 0.4177 0.054 Uiso 0.50 1 calc PR D 1
C24A C 0.6762(6) 0.0262(4) 0.5032(6) 0.0592(19) Uiso 0.50 1 d P D 2
H24C H 0.7258 0.0130 0.4771 0.071 Uiso 0.50 1 calc PR D 2
H24D H 0.6965 0.0096 0.5617 0.071 Uiso 0.50 1 calc PR D 2
C25 C 0.5154(7) -0.0017(3) 0.3451(5) 0.0450(15) Uiso 0.50 1 d P D 1
H25A H 0.5230 -0.0427 0.3166 0.054 Uiso 0.50 1 calc PR D 1
H25B H 0.5468 0.0340 0.3234 0.054 Uiso 0.50 1 calc PR D 1
C25A C 0.5698(7) 0.0017(4) 0.3695(5) 0.0590(18) Uiso 0.50 1 d P D 2
H25C H 0.5925 -0.0378 0.3474 0.071 Uiso 0.50 1 calc PR D 2
H25D H 0.6044 0.0399 0.3566 0.071 Uiso 0.50 1 calc PR D 2
C26 C 0.4101(6) 0.0133(4) 0.3301(5) 0.0546(17) Uiso 0.50 1 d P D 1
H26A H 0.3746 0.0163 0.2694 0.066 Uiso 0.50 1 calc PR D 1
H26B H 0.3790 -0.0195 0.3567 0.066 Uiso 0.50 1 calc PR D 1
C26A C 0.4637(8) 0.0098(4) 0.3294(6) 0.066(2) Uiso 0.50 1 d P D 2
H26C H 0.4310 -0.0309 0.3371 0.079 Uiso 0.50 1 calc PR D 2
H26D H 0.4506 0.0166 0.2683 0.079 Uiso 0.50 1 calc PR D 2
C27 C 0.3112(6) 0.1022(4) 0.3443(5) 0.0595(18) Uiso 0.50 1 d P B 1
H27A H 0.2874 0.1110 0.2831 0.071 Uiso 0.50 1 calc PR B 1
H27B H 0.2669 0.0709 0.3582 0.071 Uiso 0.50 1 calc PR B 1
C27A C 0.3461(9) 0.0912(5) 0.3128(7) 0.091(3) Uiso 0.50 1 d P B 2
H27C H 0.2945 0.0581 0.2982 0.110 Uiso 0.50 1 calc PR B 2
H27D H 0.3624 0.1038 0.2615 0.110 Uiso 0.50 1 calc PR B 2
C28 C 0.3136(6) 0.1634(4) 0.3912(6) 0.0601(19) Uiso 0.50 1 d P B 1
H28A H 0.3571 0.1955 0.3775 0.072 Uiso 0.50 1 calc PR B 1
H28B H 0.2485 0.1826 0.3781 0.072 Uiso 0.50 1 calc PR B 1
C28A C 0.3196(7) 0.1467(5) 0.3528(6) 0.064(2) Uiso 0.50 1 d P B 2
H28C H 0.3617 0.1838 0.3498 0.077 Uiso 0.50 1 calc PR B 2
H28D H 0.2527 0.1591 0.3220 0.077 Uiso 0.50 1 calc PR B 2
C29 C 0.8675(4) -0.3386(2) 0.6298(4) 0.0889(16) Uani 1 1 d . . .
H29A H 0.8594 -0.3439 0.5692 0.107 Uiso 1 1 calc R A 1
H29B H 0.9121 -0.3728 0.6609 0.107 Uiso 1 1 calc R A 1

loop_
_atom_site_aniso_label
_atom_site_aniso_U_11
_atom_site_aniso_U_22
_atom_site_aniso_U_33
_atom_site_aniso_U_23
_atom_site_aniso_U_13
_atom_site_aniso_U_12
Fe1 0.02375(19) 0.02370(18) 0.02131(18) -0.00113(13) 0.00612(14) -0.00103(13)
Si4 0.0407(4) 0.0304(4) 0.0305(4) -0.0050(3) 0.0129(3) -0.0107(3)
Si6 0.0311(4) 0.0316(4) 0.0357(4) -0.0011(3) 0.0094(3) 0.0054(3)
Si2 0.0368(4) 0.0411(4) 0.0223(4) 0.0003(3) 0.0068(3) -0.0067(3)
Si5 0.0312(4) 0.0380(4) 0.0253(4) 0.0055(3) 0.0089(3) 0.0039(3)
Si3 0.0473(5) 0.0318(4) 0.0405(5) -0.0048(3) 0.0083(4) 0.0109(3)
Si1 0.0324(4) 0.0377(4) 0.0286(4) -0.0033(3) 0.0076(3) -0.0111(3)
Cl1 0.0585(6) 0.0605(5) 0.0915(8) -0.0199(5) 0.0076(5) 0.0061(4)
Cl2 0.104(4) 0.074(3) 0.233(7) -0.035(3) 0.120(4) -0.024(2)
Cl2A 0.107(4) 0.112(6) 0.159(5) -0.074(5) 0.091(4) -0.037(4)
N1 0.0275(11) 0.0315(11) 0.0235(11) -0.0013(8) 0.0055(9) -0.0047(9)
N2 0.0357(12) 0.0248(10) 0.0270(11) -0.0022(8) 0.0098(9) -0.0017(9)
N3 0.0276(11) 0.0310(11) 0.0265(11) 0.0009(8) 0.0078(9) 0.0035(9)
C1 0.0358(17) 0.063(2) 0.058(2) 0.0007(17) 0.0066(15) -0.0158(15)
C2 0.070(2) 0.0382(16) 0.052(2) -0.0043(14) 0.0143(17) -0.0122(15)
C3 0.053(2) 0.062(2) 0.0396(17) -0.0034(15) 0.0181(15) -0.0269(16)
C4 0.052(2) 0.065(2) 0.048(2) 0.0205(16) 0.0013(16) -0.0001(17)
C5 0.085(3) 0.069(2) 0.0298(17) -0.0114(15) 0.0203(17) -0.016(2)
C6 0.0514(19) 0.0591(19) 0.0312(16) 0.0038(13) 0.0158(14) -0.0151(15)
C7 0.086(3) 0.088(3) 0.089(3) -0.050(3) 0.000(3) 0.045(3)
C8 0.072(3) 0.0463(19) 0.084(3) 0.0267(19) 0.005(2) 0.0103(18)
C9 0.0444(19) 0.062(2) 0.058(2) 0.0060(16) 0.0221(16) 0.0186(16)
C10 0.074(3) 0.0445(17) 0.055(2) 0.0002(15) 0.0252(19) -0.0184(17)
C11 0.052(2) 0.0554(19) 0.0388(17) -0.0144(14) 0.0114(15) -0.0147(15)
C12 0.0351(16) 0.0508(17) 0.0443(17) -0.0083(14) 0.0148(13) -0.0116(13)
C13 0.064(2) 0.0350(16) 0.083(3) -0.0045(16) 0.024(2) -0.0033(15)
C14 0.0353(16) 0.0551(18) 0.0466(18) 0.0019(14) 0.0098(14) 0.0129(14)
C15 0.0471(18) 0.0530(18) 0.0369(16) -0.0074(13) 0.0130(14) 0.0161(14)
C16 0.066(2) 0.0553(19) 0.0463(19) 0.0166(15) 0.0217(17) 0.0031(17)
C17 0.0416(17) 0.0611(19) 0.0316(15) -0.0017(14) 0.0071(13) 0.0039(15)
C18 0.0416(17) 0.0536(17) 0.0285(14) -0.0015(12) 0.0141(12) 0.0092(13)
O3 0.0466(16) 0.0693(17) 0.120(3) -0.0140(17) 0.0188(16) -0.0194(13)
O5 0.120(3) 0.0559(15) 0.0445(15) 0.0100(12) -0.0281(16) -0.0112(16)
Li1 0.042(3) 0.037(2) 0.055(3) 0.002(2) 0.019(2) 0.000(2)
C22 0.110(5) 0.084(4) 0.178(7) -0.046(4) 0.008(5) -0.052(4)
C29 0.081(3) 0.080(3) 0.125(4) -0.051(3) 0.061(3) -0.017(2)

loop_
_atom_type_symbol
_atom_type_description
_atom_type_scat_dispersion_real
_atom_type_scat_dispersion_imag
_atom_type_scat_source
C C 0.0033 0.0016 'International Tables Vol C Tables 4.2.6.8 and 6.1.1.4'
H H 0.0000 0.0000 'International Tables Vol C Tables 4.2.6.8 and 6.1.1.4'
Li Li -0.0003 0.0001 'International Tables Vol C Tables 4.2.6.8 and 6.1.1.4'
N N 0.0061 0.0033 'International Tables Vol C Tables 4.2.6.8 and 6.1.1.4'
O O 0.0106 0.0060 'International Tables Vol C Tables 4.2.6.8 and 6.1.1.4'
Si Si 0.0817 0.0704 'International Tables Vol C Tables 4.2.6.8 and 6.1.1.4'
Fe Fe 0.3463 0.8444 'International Tables Vol C Tables 4.2.6.8 and 6.1.1.4'
Cl Cl 0.1484 0.1585 'International Tables Vol C Tables 4.2.6.8 and 6.1.1.4'

loop_
_geom_angle_atom_site_label_1
_geom_angle_atom_site_label_2
_geom_angle_atom_site_label_3
_geom_angle
_geom_angle_site_symmetry_1
_geom_angle_site_symmetry_3
N1 Fe1 N2 119.75(9) . .
N1 Fe1 N3 120.66(9) . .
N2 Fe1 N3 119.58(9) . .
N2 Si4 C12 112.20(12) . .
N2 Si4 C10 112.95(15) . .
C12 Si4 C10 106.08(17) . .
N2 Si4 C11 113.66(14) . .
C12 Si4 C11 106.15(16) . .
C10 Si4 C11 105.16(16) . .
N3 Si6 C15 112.03(12) . .
N3 Si6 C13 114.44(15) . .
C15 Si6 C13 105.81(17) . .
N3 Si6 C14 113.32(13) . .
C15 Si6 C14 105.96(16) . .
C13 Si6 C14 104.52(17) . .
N1 Si2 C6 112.26(13) . .
N1 Si2 C4 113.57(15) . .
C6 Si2 C4 106.68(16) . .
N1 Si2 C5 112.96(14) . .
C6 Si2 C5 105.33(17) . .
C4 Si2 C5 105.39(18) . .
N3 Si5 C18 112.15(12) . .
N3 Si5 C16 113.39(14) . .
C18 Si5 C16 105.68(16) . .
N3 Si5 C17 113.22(13) . .
C18 Si5 C17 106.33(15) . .
C16 Si5 C17 105.43(16) . .
N2 Si3 C9 112.95(13) . .
N2 Si3 C7 111.96(16) . .
C9 Si3 C7 106.4(2) . .
N2 Si3 C8 113.47(17) . .
C9 Si3 C8 104.95(18) . .
C7 Si3 C8 106.6(2) . .
N1 Si1 C3 112.12(13) . .
N1 Si1 C1 113.30(14) . .
C3 Si1 C1 106.26(17) . .
N1 Si1 C2 112.97(15) . .
C3 Si1 C2 106.36(16) . .
C1 Si1 C2 105.25(17) . .
Si2 N1 Si1 122.67(13) . .
Si2 N1 Fe1 118.54(12) . .
Si1 N1 Fe1 118.72(12) . .
Si3 N2 Si4 122.57(12) . .
Si3 N2 Fe1 118.62(12) . .
Si4 N2 Fe1 118.80(12) . .
Si6 N3 Si5 123.33(13) . .
Si6 N3 Fe1 118.90(12) . .
Si5 N3 Fe1 117.69(12) . .
C19 O1 C28 105.6(6) . .
C19 O1 Li1 122.5(6) . .
C28 O1 Li1 110.3(5) . .
C19A O1A C28A 116.9(12) . .
C19A O1A Li1 119.6(12) . .
C28A O1A Li1 107.9(6) . .
C23A O3 C22 107.8(6) . .
C23A O3 C23 25.8(5) . .
C22 O3 C23 122.4(5) . .
C23A O3 Li1 137.7(6) . .
C22 O3 Li1 114.3(4) . .
C23 O3 Li1 117.3(4) . .
C21A O2A C20A 118.6(8) . .
C21A O2A Li1 105.8(6) . .
C20A O2A Li1 108.9(6) . .
C21 O2 C20 121.9(9) . .
C21 O2 Li1 105.9(7) . .
C20 O2 Li1 105.1(6) . .
C25 O4 C24 109.1(5) . .
C25 O4 Li1 124.6(4) . 3_656
C24 O4 Li1 116.4(4) . 3_656
C24A O4A C25A 111.2(6) . .
C24A O4A Li1 123.2(5) . 3_656
C25A O4A Li1 117.4(5) . 3_656
C27A O5 C26 90.3(6) . .
C27A O5 C27 32.3(6) . .
C26 O5 C27 107.4(5) . .
C27A O5 C26A 107.7(7) . .
C26 O5 C26A 28.0(4) . .
C27 O5 C26A 132.6(5) . .
C27A O5 Li1 133.1(7) . .
C26 O5 Li1 124.2(4) . .
C27 O5 Li1 101.9(4) . .
C26A O5 Li1 117.2(4) . .
O3 Li1 O1 125.4(3) . .
O3 Li1 O4 115.6(3) . 3_656
O1 Li1 O4 106.7(3) . 3_656
O3 Li1 O4A 129.0(3) . 3_656
O1 Li1 O4A 98.7(3) . 3_656
O4 Li1 O4A 14.90(17) 3_656 3_656
O3 Li1 O5 105.1(3) . .
O1 Li1 O5 85.0(3) . .
O4 Li1 O5 115.3(3) 3_656 .
O4A Li1 O5 102.6(3) 3_656 .
O3 Li1 O2A 84.3(3) . .
O1 Li1 O2A 60.1(3) . .
O4 Li1 O2A 92.7(3) 3_656 .
O4A Li1 O2A 99.7(3) 3_656 .
O5 Li1 O2A 140.9(3) . .
O3 Li1 O1A 132.1(3) . .
O1 Li1 O1A 17.7(2) . .
O4 Li1 O1A 109.4(3) 3_656 .
O4A Li1 O1A 97.9(3) 3_656 .
O5 Li1 O1A 67.8(3) . .
O2A Li1 O1A 77.8(4) . .
O3 Li1 O2 70.1(3) . .
O1 Li1 O2 75.9(3) . .
O4 Li1 O2 91.8(3) 3_656 .
O4A Li1 O2 102.2(3) 3_656 .
O5 Li1 O2 150.5(3) . .
O2A Li1 O2 16.2(2) . .
O1A Li1 O2 93.3(3) . .
O1 C19 C20 106.2(8) . .
O1A C19A C20A 108.8(15) . .
C19 C20 O2 112.7(9) . .
O2A C20A C19A 113.8(11) . .
C22 C21 O2 119.1(12) . .
O2A C21A C22 114.2(8) . .
C21 C22 O3 122.8(10) . .
C21 C22 C21A 27.3(9) . .
O3 C22 C21A 112.4(5) . .
C24 C23 O3 109.0(6) . .
O3 C23A C24A 108.4(8) . .
C23 C24 O4 112.9(6) . .
O4A C24A C23A 114.6(7) . .
O4 C25 C26 106.2(6) . .
O4A C25A C26A 108.2(7) . .
O5 C26 C25 100.1(6) . .
C25A C26A O5 113.6(6) . .
C28 C27 O5 109.5(6) . .
O5 C27A C28A 101.0(9) . .
O1 C28 C27 104.5(7) . .
O1A C28A C27A 112.6(9) . .
Cl2 C29 Cl1 109.3(4) . .
Cl2 C29 Cl2A 15.6(7) . .
Cl1 C29 Cl2A 116.1(3) . .

loop_
_geom_bond_atom_site_label_1
_geom_bond_atom_site_label_2
_geom_bond_distance
_geom_bond_site_symmetry_2
Fe1 N1 1.984(2) .
Fe1 N2 1.989(2) .
Fe1 N3 1.989(2) .
Si4 N2 1.704(2) .
Si4 C12 1.872(3) .
Si4 C10 1.881(3) .
Si4 C11 1.887(3) .
Si6 N3 1.705(2) .
Si6 C15 1.873(3) .
Si6 C13 1.880(3) .
Si6 C14 1.881(3) .
Si2 N1 1.702(2) .
Si2 C6 1.867(3) .
Si2 C4 1.885(4) .
Si2 C5 1.886(3) .
Si5 N3 1.713(2) .
Si5 C18 1.870(3) .
Si5 C16 1.874(3) .
Si5 C17 1.883(3) .
Si3 N2 1.704(2) .
Si3 C9 1.871(4) .
Si3 C7 1.873(4) .
Si3 C8 1.882(4) .
Si1 N1 1.708(2) .
Si1 C3 1.873(3) .
Si1 C1 1.877(3) .
Si1 C2 1.878(3) .
Cl1 C29 1.733(4) .
Cl2 C29 1.716(10) .
Cl2A C29 1.783(10) .
O1 C19 1.383(10) .
O1 C28 1.444(11) .
O1 Li1 2.037(8) .
O1A C19A 1.27(2) .
O1A C28A 1.427(12) .
O1A Li1 2.210(10) .
O3 C23A 1.226(10) .
O3 C22 1.399(6) .
O3 C23 1.547(9) .
O3 Li1 1.987(6) .
O2A C21A 1.409(12) .
O2A C20A 1.481(14) .
O2A Li1 2.119(9) .
O2 C21 1.382(14) .
O2 C20 1.500(14) .
O2 Li1 2.323(8) .
O4 C25 1.413(9) .
O4 C24 1.503(8) .
O4 Li1 2.040(7) 3_656
O4A C24A 1.417(10) .
O4A C25A 1.437(10) .
O4A Li1 2.061(7) 3_656
O5 C27A 1.230(11) .
O5 C26 1.349(8) .
O5 C27 1.604(9) .
O5 C26A 1.665(10) .
O5 Li1 2.076(6) .
Li1 O4 2.040(7) 3_656
Li1 O4A 2.061(7) 3_656
C19 C20 1.500(14) .
C19A C20A 1.59(2) .
C21 C22 1.050(13) .
C21A C22 1.605(13) .
C23 C24 1.478(10) .
C23A C24A 1.476(12) .
C25 C26 1.514(11) .
C25A C26A 1.499(12) .
C27 C28 1.475(11) .
C27A C28A 1.433(14) .
